data_4115784
loop_
_publ_author_name
'Hee K. Chae'
'Mohamed Eddaoudi'
'Jaheon Kim'
'Sheila I. Hauck'
'John F. Hartwig'
'Michael O'Keeffe'
'Omar M. Yaghi'

_publ_contact_author_address
;
Department of Chemistry
University of Michigan
930 N. University Ave.
Ann Arbor, MI 48109-1055
;
_publ_contact_author_name 'Professor Omar M. Yaghi'
_publ_section_title
;
 Tertiary Building Units: Synthesis, Structure, and Porosity of a
 Metal-Organic Dendrimer Framework (MODF-1)
;
_journal_name_full 'Journal of the American Chemical Society'
_journal_page_first 11482
_journal_page_last 11483
_journal_paper_doi 10.1021/ja011692+
_journal_volume 123
_journal_year 2001
_chemical_formula_sum 'C78 H117.5 N8.5 O38 Zn4'
_chemical_formula_weight 2043.78
_chemical_name_systematic
;
 ?
;
_space_group_IT_number 19
_symmetry_cell_setting orthorhombic
_symmetry_space_group_name_Hall 'P 2ac 2ab'
_symmetry_space_group_name_H-M 'P 21 21 21'
_atom_sites_solution_hydrogens geom
_atom_sites_solution_primary direct
_atom_sites_solution_secondary difmap
_audit_creation_method SHELXL-97
_cell_angle_alpha 90.00
_cell_angle_beta 90.00
_cell_angle_gamma 90.00
_cell_formula_units_Z 4
_cell_length_a 20.3300(9)
_cell_length_b 23.1692(11)
_cell_length_c 32.0081(15)
_cell_measurement_reflns_used 7064
_cell_measurement_temperature 158(2)
_cell_measurement_theta_max 23.58
_cell_measurement_theta_min 2.17
_cell_volume 15076.8(12)
_computing_data_reduction SAINT
_computing_structure_refinement 'SHELXL-97 (Sheldrick, 1997)'
_computing_structure_solution 'SHELXS-97 (Sheldrick, 1990)'
_diffrn_ambient_temperature 158(2)
_diffrn_measured_fraction_theta_full 0.999
_diffrn_measured_fraction_theta_max 0.999
_diffrn_measurement_device_type 'Siemens SMART CCD'
_diffrn_radiation_monochromator graphite
_diffrn_radiation_source 'fine-focus sealed tube'
_diffrn_radiation_type MoK\a
_diffrn_radiation_wavelength 0.71073
_diffrn_reflns_av_R_equivalents 0.0995
_diffrn_reflns_av_sigmaI/netI 0.0846
_diffrn_reflns_limit_h_max 23
_diffrn_reflns_limit_h_min -23
_diffrn_reflns_limit_k_max 27
_diffrn_reflns_limit_k_min -27
_diffrn_reflns_limit_l_max 37
_diffrn_reflns_limit_l_min -37
_diffrn_reflns_number 148042
_diffrn_reflns_theta_full 24.75
_diffrn_reflns_theta_max 24.75
_diffrn_reflns_theta_min 1.08
_exptl_absorpt_coefficient_mu 0.685
_exptl_absorpt_correction_T_max .91447
_exptl_absorpt_correction_T_min .66131
_exptl_absorpt_correction_type SADABS
_exptl_crystal_colour grren
_exptl_crystal_density_diffrn 0.900
_exptl_crystal_description needle
_exptl_crystal_F_000 4276
_exptl_crystal_size_max 0.40
_exptl_crystal_size_mid 0.22
_exptl_crystal_size_min 0.12
_refine_diff_density_max 1.203
_refine_diff_density_min -0.682
_refine_diff_density_rms 0.169
_refine_ls_abs_structure_details 'Flack H D (1983), Acta Cryst. A39, 876-881'
_refine_ls_abs_structure_Flack -0.001(18)
_refine_ls_extinction_method none
_refine_ls_goodness_of_fit_ref 1.038
_refine_ls_hydrogen_treatment mixed
_refine_ls_matrix_type full
_refine_ls_number_parameters 1164
_refine_ls_number_reflns 25776
_refine_ls_number_restraints 44
_refine_ls_restrained_S_all 1.040
_refine_ls_R_factor_all 0.1419
_refine_ls_R_factor_gt 0.0885
_refine_ls_shift/su_max 3.592
_refine_ls_shift/su_mean 0.410
_refine_ls_structure_factor_coef Fsqd
_refine_ls_weighting_details 'calc w=1/[\s^2^(Fo^2^)+(0.1765P)^2^+0.0000P] where P=(Fo^2^+2Fc^2^)/3'
_refine_ls_weighting_scheme calc
_refine_ls_wR_factor_gt 0.2331
_refine_ls_wR_factor_ref 0.2723
_reflns_number_gt 15936
_reflns_number_total 25776
_reflns_threshold_expression >2sigma(I)
_cod_data_source_file ja0116922B.cif
_cod_data_source_block zntta
_cod_original_formula_sum 'C78 H117.5  N8.5  O38 Zn4'
_cod_database_code 4115784

loop_
_symmetry_equiv_pos_as_xyz
'x, y, z'
'-x+1/2, -y, z+1/2'
'-x, y+1/2, -z+1/2'
'x+1/2, -y+1/2, -z'

loop_
_atom_site_label
_atom_site_type_symbol
_atom_site_fract_x
_atom_site_fract_y
_atom_site_fract_z
_atom_site_U_iso_or_equiv
_atom_site_adp_type
_atom_site_occupancy
_atom_site_symmetry_multiplicity
_atom_site_calc_flag
_atom_site_refinement_flags
Zn1 Zn -0.17290(4) -0.47411(5) -0.50151(3) 0.0471(3) Uani 1 1 d .
Zn2 Zn -0.29186(4) -0.51553(5) -0.44970(3) 0.0483(3) Uani 1 1 d .
Zn3 Zn -0.25374(5) -0.58836(5) -0.53285(3) 0.0561(3) Uani 1 1 d .
Zn4 Zn -0.31378(4) -0.45782(5) -0.53514(3) 0.0480(3) Uani 1 1 d .
O1C O -0.2576(2) -0.5102(2) -0.50559(15) 0.0418(12) Uani 1 1 d .
O1 O -0.1057(3) -0.4998(3) -0.53889(19) 0.0631(17) Uani 1 1 d .
O2 O -0.1733(3) -0.5627(4) -0.5716(2) 0.091(3) Uani 1 1 d .
O3 O 0.1782(4) -0.8747(3) -0.50914(19) 0.078(2) Uani 1 1 d .
O4 O 0.1972(3) -0.9085(3) -0.5727(2) 0.0670(17) Uani 1 1 d .
O5 O 0.6746(3) -0.4740(3) -0.59383(16) 0.0664(18) Uani 1 1 d .
O6 O 0.6715(3) -0.5678(3) -0.57790(18) 0.0648(17) Uani 1 1 d .
O7 O 0.7341(3) -0.5277(3) -0.91094(16) 0.0541(15) Uani 1 1 d .
O8 O 0.6380(3) -0.5232(3) -0.94500(16) 0.0551(15) Uani 1 1 d .
O9 O 0.2818(3) -0.8772(3) -0.9648(2) 0.0681(17) Uani 1 1 d .
O10 O 0.1792(3) -0.8904(3) -0.98693(19) 0.0639(17) Uani 1 1 d .
O11 O -0.0983(3) -0.5467(3) -1.00989(18) 0.0592(16) Uani 1 1 d .
O12 O -0.1212(3) -0.5210(3) -0.94398(18) 0.0639(18) Uani 1 1 d .
N1 N 0.2612(3) -0.5780(4) -0.7601(2) 0.063(2) Uani 1 1 d .
N2 N 0.1157(4) -0.6535(4) -0.6205(3) 0.072(2) Uani 1 1 d .
N3 N 0.5381(4) -0.5643(6) -0.7591(2) 0.102(4) Uani 1 1 d .
N4 N 0.1600(4) -0.6339(4) -0.9194(2) 0.061(2) Uani 1 1 d .
C1 C 0.2256(4) -0.5936(5) -0.7235(3) 0.058(3) Uani 1 1 d .
C2 C 0.1589(5) -0.5869(5) -0.7231(3) 0.073(3) Uani 1 1 d .
H2A H 0.1374 -0.5693 -0.7462 0.087 Uiso 1 1 calc R
C3 C 0.1222(4) -0.6057(5) -0.6888(3) 0.071(3) Uani 1 1 d .
H3A H 0.0758 -0.6009 -0.6890 0.085 Uiso 1 1 calc R
C4 C 0.1514(5) -0.6309(4) -0.6551(3) 0.061(2) Uani 1 1 d .
C5 C 0.2211(5) -0.6357(5) -0.6563(3) 0.069(3) Uani 1 1 d .
H5A H 0.2437 -0.6509 -0.6328 0.083 Uiso 1 1 calc R
C6 C 0.2551(4) -0.6193(5) -0.6896(3) 0.066(3) Uani 1 1 d .
H6A H 0.3013 -0.6254 -0.6900 0.079 Uiso 1 1 calc R
C7 C 0.0553(5) -0.6247(5) -0.6092(3) 0.063(3) Uani 1 1 d .
C8 C 0.0575(5) -0.5659(5) -0.5982(3) 0.071(3) Uani 1 1 d .
H8A H 0.0972 -0.5445 -0.6005 0.085 Uiso 1 1 calc R
C9 C 0.0009(5) -0.5403(5) -0.5842(3) 0.067(3) Uani 1 1 d .
H9A H 0.0022 -0.5008 -0.5763 0.081 Uiso 1 1 calc R
C10 C -0.0573(5) -0.5693(6) -0.5812(3) 0.068(3) Uani 1 1 d .
C11 C -0.0606(5) -0.6277(5) -0.5926(3) 0.069(3) Uani 1 1 d .
H11A H -0.1008 -0.6486 -0.5915 0.083 Uiso 1 1 calc R
C12 C -0.0019(6) -0.6539(5) -0.6059(4) 0.080(3) Uani 1 1 d .
H12A H -0.0024 -0.6938 -0.6127 0.096 Uiso 1 1 calc R
C13 C 0.1290(5) -0.7063(5) -0.6042(3) 0.066(3) Uani 1 1 d .
C14 C 0.1190(5) -0.7165(5) -0.5609(3) 0.071(3) Uani 1 1 d .
H14A H 0.1013 -0.6868 -0.5438 0.085 Uiso 1 1 calc R
C15 C 0.1346(5) -0.7681(5) -0.5438(3) 0.073(3) Uani 1 1 d .
H15A H 0.1270 -0.7739 -0.5148 0.088 Uiso 1 1 calc R
C16 C 0.1617(5) -0.8135(5) -0.5675(3) 0.070(3) Uani 1 1 d .
C17 C 0.1719(6) -0.8036(6) -0.6099(3) 0.085(4) Uani 1 1 d .
H17A H 0.1910 -0.8332 -0.6265 0.101 Uiso 1 1 calc R
C18 C 0.1551(6) -0.7523(5) -0.6284(3) 0.086(4) Uani 1 1 d .
H18A H 0.1610 -0.7474 -0.6577 0.103 Uiso 1 1 calc R
C19 C 0.3307(4) -0.5752(5) -0.7590(2) 0.058(2) Uani 1 1 d .
C20 C 0.3625(5) -0.5349(5) -0.7340(3) 0.074(3) Uani 1 1 d .
H20A H 0.3376 -0.5092 -0.7171 0.088 Uiso 1 1 calc R
C21 C 0.4296(5) -0.5324(6) -0.7336(3) 0.076(3) Uani 1 1 d .
H21A H 0.4509 -0.5053 -0.7158 0.091 Uiso 1 1 calc R
C22 C 0.4670(5) -0.5680(6) -0.7582(3) 0.075(3) Uani 1 1 d .
C23 C 0.4368(5) -0.6069(7) -0.7831(3) 0.089(4) Uani 1 1 d .
H23A H 0.4625 -0.6315 -0.8003 0.107 Uiso 1 1 calc R
C24 C 0.3687(5) -0.6117(6) -0.7840(3) 0.077(3) Uani 1 1 d .
H24A H 0.3481 -0.6395 -0.8014 0.092 Uiso 1 1 calc R
C25 C 0.5708(4) -0.5560(6) -0.7200(3) 0.077(4) Uani 1 1 d .
C26 C 0.6035(6) -0.5043(7) -0.7128(3) 0.094(4) Uani 1 1 d .
H26A H 0.6046 -0.4751 -0.7336 0.113 Uiso 1 1 calc R
C27 C 0.6347(5) -0.4959(6) -0.6743(3) 0.078(3) Uani 1 1 d .
H27A H 0.6575 -0.4609 -0.6689 0.094 Uiso 1 1 calc R
C28 C 0.6325(4) -0.5382(5) -0.6445(2) 0.067(3) Uani 1 1 d .
C29 C 0.5999(6) -0.5879(5) -0.6531(3) 0.075(3) Uani 1 1 d .
H29A H 0.5991 -0.6174 -0.6325 0.090 Uiso 1 1 calc R
C30 C 0.5681(5) -0.5974(6) -0.6903(3) 0.084(4) Uani 1 1 d .
H30A H 0.5448 -0.6323 -0.6951 0.101 Uiso 1 1 calc R
C31 C 0.5698(5) -0.5539(6) -0.7974(3) 0.083(4) Uani 1 1 d .
C32 C 0.6384(5) -0.5637(6) -0.8002(3) 0.084(4) Uani 1 1 d .
H32A H 0.6622 -0.5765 -0.7764 0.100 Uiso 1 1 calc R
C33 C 0.6695(4) -0.5547(5) -0.8366(3) 0.071(3) Uani 1 1 d .
H33A H 0.7159 -0.5595 -0.8374 0.085 Uiso 1 1 calc R
C34 C 0.6378(4) -0.5391(5) -0.8725(2) 0.055(2) Uani 1 1 d .
C35 C 0.5692(4) -0.5312(5) -0.8700(2) 0.072(3) Uani 1 1 d .
H35A H 0.5453 -0.5211 -0.8944 0.086 Uiso 1 1 calc R
C36 C 0.5365(4) -0.5381(6) -0.8328(3) 0.085(4) Uani 1 1 d .
H36A H 0.4904 -0.5317 -0.8316 0.102 Uiso 1 1 calc R
C37 C 0.2329(4) -0.5901(5) -0.8002(2) 0.053(2) Uani 1 1 d .
C38 C 0.2041(5) -0.6445(5) -0.8071(3) 0.071(3) Uani 1 1 d .
H38A H 0.2015 -0.6718 -0.7850 0.085 Uiso 1 1 calc R
C39 C 0.1791(5) -0.6584(5) -0.8470(3) 0.069(3) Uani 1 1 d .
H39A H 0.1585 -0.6946 -0.8520 0.083 Uiso 1 1 calc R
C40 C 0.1852(4) -0.6188(4) -0.8781(2) 0.056(2) Uani 1 1 d .
C41 C 0.2152(5) -0.5666(4) -0.8715(3) 0.059(2) Uani 1 1 d .
H41A H 0.2205 -0.5404 -0.8941 0.071 Uiso 1 1 calc R
C42 C 0.2378(5) -0.5518(5) -0.8321(3) 0.065(3) Uani 1 1 d .
H42A H 0.2567 -0.5149 -0.8274 0.078 Uiso 1 1 calc R
C43 C 0.1750(5) -0.6877(4) -0.9348(3) 0.057(2) Uani 1 1 d .
C44 C 0.1266(5) -0.7255(5) -0.9494(3) 0.064(3) Uani 1 1 d .
H44A H 0.0820 -0.7134 -0.9507 0.077 Uiso 1 1 calc R
C45 C 0.1437(5) -0.7803(5) -0.9618(3) 0.067(3) Uani 1 1 d .
H45A H 0.1105 -0.8056 -0.9718 0.080 Uiso 1 1 calc R
C46 C 0.2083(4) -0.7996(4) -0.9601(3) 0.055(2) Uani 1 1 d .
C47 C 0.2558(5) -0.7628(5) -0.9469(3) 0.066(3) Uani 1 1 d .
H47A H 0.3002 -0.7756 -0.9461 0.080 Uiso 1 1 calc R
C48 C 0.2411(5) -0.7071(4) -0.9346(3) 0.061(2) Uani 1 1 d .
H48A H 0.2753 -0.6817 -0.9261 0.073 Uiso 1 1 calc R
C49 C 0.1010(4) -0.6065(5) -0.9320(3) 0.062(3) Uani 1 1 d .
C50 C 0.0855(4) -0.6052(4) -0.9748(3) 0.059(2) Uani 1 1 d .
H50A H 0.1160 -0.6192 -0.9949 0.071 Uiso 1 1 calc R
C51 C 0.0261(5) -0.5837(5) -0.9873(3) 0.062(3) Uani 1 1 d .
H51A H 0.0147 -0.5848 -1.0160 0.075 Uiso 1 1 calc R
C52 C -0.0190(4) -0.5597(4) -0.9582(3) 0.058(2) Uani 1 1 d .
C53 C 0.0006(5) -0.5562(5) -0.9173(3) 0.068(3) Uani 1 1 d .
H53A H -0.0275 -0.5382 -0.8975 0.081 Uiso 1 1 calc R
C54 C 0.0610(4) -0.5786(5) -0.9040(3) 0.070(3) Uani 1 1 d .
H54A H 0.0743 -0.5744 -0.8757 0.083 Uiso 1 1 calc R
C55 C -0.1165(5) -0.5420(5) -0.5624(3) 0.069(3) Uani 1 1 d .
C56 C 0.1801(5) -0.8689(5) -0.5482(3) 0.072(3) Uani 1 1 d .
C57 C 0.6626(4) -0.5276(5) -0.6022(3) 0.055(2) Uani 1 1 d .
C58 C 0.6727(4) -0.5290(4) -0.9117(2) 0.051(2) Uani 1 1 d .
C59 C 0.2243(4) -0.8620(4) -0.9713(3) 0.055(2) Uani 1 1 d .
C60 C -0.0843(4) -0.5415(4) -0.9715(3) 0.050(2) Uani 1 1 d .
O1S O -0.1739(4) -0.6142(4) -0.4911(2) 0.085(2) Uani 1 1 d D
N1S N -0.0769(6) -0.6593(5) -0.4737(4) 0.118(4) Uani 1 1 d D
C1S C -0.1452(7) -0.6577(7) -0.4833(6) 0.114(5) Uani 1 1 d D
C2S C -0.1772(9) -0.7177(7) -0.4912(7) 0.147(8) Uani 1 1 d D
C3S C -0.0431(6) -0.6011(8) -0.4705(5) 0.107(5) Uani 1 1 d .
C4S C -0.0367(10) -0.7069(8) -0.4678(10) 0.234(14) Uani 1 1 d .
O3S O 0.0238(11) -0.898(3) -0.4711(7) 0.52(4) Uani 1 1 d .
N3S N -0.0409(13) -0.9211(17) -0.4147(10) 0.276(14) Uani 1 1 d .
C9S C -0.0149(19) -0.864(3) -0.4335(13) 0.33(3) Uani 1 1 d .
C10S C -0.038(3) -0.825(2) -0.417(3) 0.64(6) Uani 1 1 d .
C11S C -0.0919(10) -0.9138(14) -0.3766(6) 0.190(12) Uani 1 1 d .
C12S C -0.0174(16) -0.9891(17) -0.4171(16) 0.25(2) Uani 1 1 d .
O4S O 0.4554(11) -0.5193(11) -0.9703(8) 0.265(11) Uani 1 1 d .
N4S N 0.4467(17) -0.613(2) -0.9620(13) 0.34(3) Uani 1 1 d .
C13S C 0.4266(15) -0.5764(18) -0.9466(15) 0.219(16) Uani 1 1 d .
C14S C 0.3856(10) -0.5763(12) -0.9095(7) 0.165(10) Uani 1 1 d .
C15S C 0.4151(10) -0.6783(13) -0.9442(8) 0.179(10) Uani 1 1 d .
C16S C 0.4869(13) -0.6218(10) -1.0024(9) 0.213(13) Uani 1 1 d .
O2S O 0.8240(13) -0.4318(13) -0.6271(7) 0.147(9) Uani 0.50 1 d P
N2S N 0.877(3) -0.365(2) -0.6348(12) 0.175(19) Uani 0.50 1 d P
C5S C 0.832(3) -0.370(4) -0.642(2) 0.17(3) Uani 0.50 1 d P
C6S C 0.765(3) -0.346(2) -0.6554(15) 0.23(2) Uani 0.50 1 d P
C7S C 0.904(2) -0.2926(13) -0.6570(12) 0.127(14) Uani 0.50 1 d P
C8S C 0.9345(16) -0.3753(14) -0.6103(11) 0.111(10) Uani 0.50 1 d P
O5S O -0.2516(6) -0.6654(4) -0.5648(3) 0.116(4) Uani 1 1 d DU
N5S N -0.320(2) -0.706(3) -0.6007(16) 0.70(4) Uani 1 1 d DU
C17S C -0.257(2) -0.6740(17) -0.6020(6) 0.33(2) Uani 1 1 d DU
C18S C -0.2240(16) -0.6568(18) -0.6446(9) 0.273(17) Uani 1 1 d DU
C19S C -0.314(3) -0.726(2) -0.6441(17) 0.48(3) Uani 1 1 d DU
C20S C -0.373(2) -0.7201(14) -0.5717(8) 0.254(15) Uani 1 1 d DU
O1W O 0.856(4) -0.313(3) -0.662(2) 0.32(3) Uiso 0.50 1 d P
O2W O 0.271(3) -0.546(3) -1.150(2) 0.36(3) Uiso 0.50 1 d P
O3W O -0.095(3) -0.709(2) -0.9614(17) 0.23(2) Uiso 0.50 1 d P
O4W O 0.621(3) -0.726(2) -0.8144(16) 0.28(2) Uiso 0.50 1 d P
O5W O 0.712(2) -0.7116(17) -0.8539(14) 0.230(17) Uiso 0.50 1 d P
O6W O 0.273(2) -0.5802(18) -1.0131(13) 0.227(15) Uiso 0.50 1 d P
O7W O 0.012(2) -0.4985(19) -0.7579(18) 0.221(16) Uiso 0.50 1 d P
O8W O -0.0436(17) -0.7326(15) -0.9307(12) 0.171(12) Uiso 0.50 1 d P
O9W O 0.834(2) -0.495(2) -0.7900(16) 0.250(18) Uiso 0.50 1 d P
O10W O -0.069(4) -0.664(4) -1.112(3) 0.38(4) Uiso 0.50 1 d P
O11W O 0.330(2) -0.8374(18) -0.6635(13) 0.216(16) Uiso 0.50 1 d P
O12W O 0.872(3) -0.557(3) -0.820(2) 0.33(3) Uiso 0.50 1 d P
O13W O 0.311(2) -0.904(2) -0.6740(15) 0.234(19) Uiso 0.50 1 d P
O14W O 0.613(3) -0.699(2) -0.8723(17) 0.259(18) Uiso 0.50 1 d P
O15W O 0.343(3) -0.554(3) -1.059(2) 0.29(3) Uiso 0.50 1 d P
O16W O 0.812(2) -0.555(2) -0.7746(14) 0.229(17) Uiso 0.50 1 d P
O17W O -0.261(3) -0.684(2) -0.9189(17) 0.26(2) Uiso 0.50 1 d P
O18W O -0.015(3) -0.754(2) -0.7095(17) 0.27(2) Uiso 0.50 1 d P
O19W O 0.023(2) -0.510(2) -0.7977(18) 0.26(2) Uiso 0.50 1 d P
O20W O 0.339(2) -0.764(2) -0.6508(15) 0.245(18) Uiso 0.50 1 d P
O21W O -0.033(2) -0.5055(19) -0.7171(15) 0.223(18) Uiso 0.50 1 d P
O22W O 0.671(3) -0.691(2) -0.9195(19) 0.29(2) Uiso 0.50 1 d P
O23W O 0.361(3) -0.562(3) -1.105(2) 0.35(3) Uiso 0.50 1 d P
O24W O -0.093(3) -0.708(3) -1.146(2) 0.32(3) Uiso 0.50 1 d P
O25W O 0.411(4) -0.355(4) -0.895(3) 0.38(4) Uiso 0.50 1 d P
O26W O 0.591(5) -0.709(4) -0.915(3) 0.34(4) Uiso 0.50 1 d P
O27W O 0.364(2) -0.417(2) -0.8470(15) 0.254(19) Uiso 0.50 1 d P
O28W O -0.100(4) -0.694(3) -0.907(2) 0.26(3) Uiso 0.50 1 d P
O29W O 0.426(3) -0.408(2) -0.8738(16) 0.248(19) Uiso 0.50 1 d P
O30W O 0.301(4) -0.768(4) -0.734(3) 0.41(4) Uiso 0.50 1 d P
O31W O 0.788(4) -0.472(3) -0.742(3) 0.35(4) Uiso 0.50 1 d P
O32W O 0.058(5) -0.598(5) -1.144(3) 0.46(6) Uiso 0.50 1 d P
O33W O 0.164(4) -0.581(3) -1.165(2) 0.34(3) Uiso 0.50 1 d P
O34W O -0.040(4) -0.719(3) -0.890(3) 0.32(4) Uiso 0.50 1 d P
O35W O 0.844(3) -0.405(2) -0.7782(19) 0.30(2) Uiso 0.50 1 d P
O36W O 0.886(3) -0.488(2) -0.8346(17) 0.29(2) Uiso 0.50 1 d P
O37W O -0.169(2) -0.663(2) -0.9383(15) 0.263(18) Uiso 0.50 1 d P
O38W O 0.252(5) -0.692(5) -1.058(3) 0.50(6) Uiso 0.50 1 d P
O39W O 0.075(3) -0.756(2) -0.7395(17) 0.28(2) Uiso 0.50 1 d P
O40W O -0.070(3) -0.591(3) -0.7084(19) 0.29(2) Uiso 0.50 1 d P
O41W O -0.002(3) -0.563(3) -0.7838(19) 0.30(2) Uiso 0.50 1 d P

loop_
_atom_site_aniso_label
_atom_site_aniso_U_11
_atom_site_aniso_U_22
_atom_site_aniso_U_33
_atom_site_aniso_U_23
_atom_site_aniso_U_13
_atom_site_aniso_U_12
Zn1 0.0340(5) 0.0823(7) 0.0251(4) -0.0027(4) 0.0000(4) 0.0027(4)
Zn2 0.0369(5) 0.0783(7) 0.0296(4) 0.0019(5) -0.0027(4) -0.0037(5)
Zn3 0.0508(6) 0.0797(7) 0.0377(5) -0.0040(5) -0.0064(5) -0.0040(5)
Zn4 0.0341(5) 0.0796(7) 0.0304(4) 0.0027(4) -0.0012(4) -0.0039(5)
O1C 0.028(2) 0.067(3) 0.030(3) -0.004(2) -0.006(2) -0.001(2)
O1 0.053(3) 0.094(5) 0.042(3) -0.008(3) 0.014(3) 0.014(3)
O2 0.048(4) 0.167(8) 0.057(4) -0.026(4) -0.001(3) 0.019(5)
O3 0.080(5) 0.111(5) 0.043(4) 0.027(3) 0.024(3) 0.031(4)
O4 0.081(5) 0.068(4) 0.052(4) 0.010(3) 0.010(3) 0.006(4)
O5 0.070(4) 0.102(6) 0.026(3) 0.008(3) -0.003(3) -0.007(4)
O6 0.069(4) 0.088(5) 0.038(3) 0.009(3) -0.014(3) -0.012(4)
O7 0.035(3) 0.093(5) 0.035(3) 0.009(3) -0.001(2) -0.001(3)
O8 0.043(3) 0.094(5) 0.029(3) 0.001(3) -0.001(2) 0.007(3)
O9 0.048(4) 0.079(4) 0.077(4) -0.003(4) 0.001(3) 0.003(3)
O10 0.056(4) 0.080(4) 0.056(4) -0.010(3) -0.008(3) 0.002(3)
O11 0.034(3) 0.099(5) 0.045(3) 0.008(3) -0.005(2) 0.010(3)
O12 0.039(3) 0.109(5) 0.043(3) -0.007(4) -0.010(3) 0.010(3)
N1 0.044(4) 0.111(6) 0.033(4) -0.003(4) 0.005(3) -0.008(4)
N2 0.065(5) 0.075(6) 0.074(6) 0.019(5) 0.031(4) 0.026(5)
N3 0.039(4) 0.248(13) 0.019(4) -0.002(5) -0.001(3) -0.035(6)
N4 0.054(5) 0.081(6) 0.048(4) -0.009(4) -0.014(3) 0.018(4)
C1 0.043(5) 0.092(7) 0.039(5) -0.005(5) 0.004(4) -0.002(5)
C2 0.050(6) 0.126(9) 0.042(5) 0.021(6) 0.015(4) 0.018(6)
C3 0.033(5) 0.118(9) 0.061(6) 0.014(6) 0.006(4) 0.009(5)
C4 0.048(5) 0.077(7) 0.058(6) 0.004(5) 0.023(4) 0.010(5)
C5 0.056(6) 0.096(8) 0.056(6) 0.014(5) 0.002(5) 0.013(5)
C6 0.036(5) 0.120(9) 0.041(5) 0.008(5) 0.007(4) 0.004(5)
C7 0.054(6) 0.083(8) 0.053(5) 0.023(5) 0.019(4) 0.011(5)
C8 0.063(6) 0.080(8) 0.070(6) 0.015(6) 0.027(5) 0.014(6)
C9 0.059(6) 0.087(8) 0.056(6) -0.013(5) 0.011(5) 0.005(6)
C10 0.064(7) 0.106(9) 0.034(5) -0.001(5) 0.002(4) 0.025(6)
C11 0.055(6) 0.080(8) 0.071(7) -0.012(6) 0.010(5) 0.006(5)
C12 0.077(8) 0.076(7) 0.086(8) 0.002(6) 0.020(6) 0.009(6)
C13 0.047(5) 0.097(8) 0.054(6) 0.006(6) 0.010(4) 0.004(5)
C14 0.059(6) 0.099(9) 0.055(6) 0.001(6) 0.019(5) 0.015(6)
C15 0.075(7) 0.097(8) 0.047(6) 0.020(6) 0.023(5) 0.025(6)
C16 0.074(7) 0.084(7) 0.050(5) 0.016(5) 0.024(5) 0.010(6)
C17 0.089(8) 0.116(9) 0.048(6) 0.010(6) 0.020(6) 0.045(8)
C18 0.113(10) 0.083(8) 0.060(6) 0.018(6) 0.041(6) 0.035(7)
C19 0.040(5) 0.110(8) 0.023(4) 0.000(4) -0.003(4) 0.001(5)
C20 0.069(6) 0.114(9) 0.038(5) -0.015(5) -0.004(4) -0.006(6)
C21 0.067(6) 0.123(10) 0.036(5) -0.007(6) 0.000(4) -0.031(7)
C22 0.052(6) 0.153(10) 0.020(4) -0.002(5) -0.002(4) -0.026(6)
C23 0.045(6) 0.183(14) 0.039(5) -0.020(7) 0.004(4) -0.003(7)
C24 0.047(6) 0.138(10) 0.045(5) -0.016(6) 0.000(5) -0.012(6)
C25 0.039(5) 0.165(12) 0.028(4) 0.002(6) 0.001(4) -0.024(6)
C26 0.085(8) 0.170(13) 0.028(5) 0.019(6) -0.009(5) -0.038(9)
C27 0.075(7) 0.127(10) 0.033(5) 0.004(5) -0.008(4) -0.029(7)
C28 0.047(5) 0.130(9) 0.024(4) 0.006(5) -0.001(3) -0.016(6)
C29 0.087(8) 0.106(8) 0.031(5) -0.003(5) -0.004(5) -0.017(7)
C30 0.064(7) 0.148(11) 0.041(6) 0.000(6) -0.005(5) -0.019(7)
C31 0.050(6) 0.174(12) 0.026(4) 0.001(6) -0.004(4) -0.042(7)
C32 0.043(5) 0.177(13) 0.032(5) 0.012(6) -0.003(4) -0.006(6)
C33 0.035(5) 0.140(10) 0.037(5) 0.013(5) -0.001(4) -0.012(6)
C34 0.038(5) 0.094(7) 0.032(4) 0.004(4) 0.006(3) -0.004(5)
C35 0.042(5) 0.148(10) 0.025(4) 0.008(5) -0.001(3) -0.005(6)
C36 0.033(5) 0.187(12) 0.034(5) 0.017(6) 0.005(4) -0.009(6)
C37 0.036(4) 0.090(7) 0.031(4) -0.003(4) 0.000(3) -0.004(5)
C38 0.074(7) 0.100(8) 0.039(5) 0.012(5) -0.006(5) 0.015(6)
C39 0.059(6) 0.083(7) 0.065(6) -0.012(5) -0.010(5) -0.002(5)
C40 0.051(5) 0.085(7) 0.032(4) -0.004(4) -0.007(4) 0.016(5)
C41 0.072(6) 0.071(6) 0.035(5) 0.007(4) -0.003(4) -0.008(5)
C42 0.056(6) 0.087(7) 0.050(5) 0.010(5) -0.005(4) -0.001(5)
C43 0.060(6) 0.067(6) 0.044(5) -0.006(4) -0.015(4) 0.009(5)
C44 0.040(5) 0.078(7) 0.074(6) -0.008(6) -0.003(5) 0.008(5)
C45 0.046(5) 0.090(8) 0.065(6) -0.006(6) -0.011(5) -0.003(5)
C46 0.035(4) 0.076(6) 0.054(6) -0.010(5) -0.008(4) 0.003(4)
C47 0.055(6) 0.081(7) 0.063(6) -0.006(5) -0.015(5) 0.010(5)
C48 0.045(5) 0.077(7) 0.061(6) -0.006(5) -0.011(4) 0.008(5)
C49 0.044(5) 0.085(7) 0.057(5) -0.005(5) -0.019(4) 0.021(5)
C50 0.044(5) 0.085(7) 0.048(5) -0.010(4) -0.007(4) 0.017(5)
C51 0.056(6) 0.089(7) 0.042(5) -0.001(5) -0.005(4) 0.006(5)
C52 0.041(5) 0.088(7) 0.044(5) 0.004(4) -0.003(4) 0.004(5)
C53 0.045(5) 0.097(8) 0.060(6) -0.018(5) -0.002(5) 0.013(5)
C54 0.048(5) 0.121(9) 0.039(5) -0.024(5) -0.013(4) 0.025(6)
C55 0.059(6) 0.097(8) 0.051(6) -0.014(6) 0.004(5) 0.022(6)
C56 0.069(7) 0.101(8) 0.047(5) 0.014(6) 0.020(5) -0.006(6)
C57 0.043(5) 0.084(8) 0.038(5) -0.003(5) 0.004(4) -0.010(5)
C58 0.039(5) 0.078(6) 0.036(4) 0.013(4) 0.003(3) -0.007(4)
C59 0.039(5) 0.075(6) 0.050(5) 0.001(5) -0.007(4) -0.002(5)
C60 0.035(4) 0.070(6) 0.045(5) 0.009(4) 0.008(4) -0.002(4)
O1S 0.077(5) 0.094(5) 0.084(5) -0.007(4) -0.027(4) 0.017(4)
N1S 0.103(9) 0.089(8) 0.161(12) 0.022(8) -0.038(8) -0.002(7)
C1S 0.089(10) 0.093(11) 0.161(16) 0.020(10) -0.043(10) 0.004(9)
C2S 0.111(13) 0.103(11) 0.23(2) 0.015(12) -0.074(14) -0.009(10)
C3S 0.070(8) 0.162(14) 0.090(10) 0.009(9) -0.013(7) -0.020(8)
C4S 0.155(16) 0.115(13) 0.43(4) 0.037(18) -0.18(2) 0.023(12)
O3S 0.164(17) 1.24(12) 0.149(16) 0.06(4) 0.064(14) 0.05(4)
N3S 0.20(3) 0.34(4) 0.29(3) -0.10(3) -0.18(3) 0.06(3)
C9S 0.18(3) 0.52(8) 0.28(3) 0.27(5) -0.06(3) 0.00(4)
C10S 0.35(6) 0.39(5) 1.18(16) 0.53(7) 0.32(7) 0.24(4)
C11S 0.138(16) 0.35(4) 0.085(11) 0.001(17) 0.058(11) 0.01(2)
C12S 0.16(3) 0.23(4) 0.36(6) -0.11(4) -0.04(3) 0.03(3)
O4S 0.21(2) 0.25(2) 0.34(3) 0.08(2) 0.01(2) -0.056(17)
N4S 0.22(3) 0.50(7) 0.29(4) -0.21(4) -0.04(3) 0.18(4)
C13S 0.11(2) 0.25(4) 0.30(5) 0.01(4) -0.08(3) 0.01(2)
C14S 0.109(14) 0.22(2) 0.163(19) -0.020(17) 0.072(14) -0.020(15)
C15S 0.120(14) 0.23(2) 0.18(2) -0.033(19) 0.075(14) -0.040(16)
C16S 0.22(2) 0.159(17) 0.26(3) -0.034(18) 0.16(2) 0.005(17)
O2S 0.16(2) 0.15(2) 0.124(16) 0.040(15) 0.015(14) -0.055(18)
N2S 0.18(5) 0.26(4) 0.08(2) -0.10(3) 0.00(3) 0.09(4)
C5S 0.12(4) 0.25(6) 0.13(4) -0.13(4) -0.02(4) 0.08(5)
C6S 0.27(4) 0.19(4) 0.22(4) -0.13(3) -0.18(4) 0.15(4)
C7S 0.19(4) 0.061(18) 0.13(3) 0.021(17) -0.02(3) -0.03(2)
C8S 0.11(2) 0.11(2) 0.11(2) 0.023(18) -0.015(19) 0.034(18)
O5S 0.149(9) 0.091(6) 0.108(7) -0.042(5) -0.054(7) 0.021(6)
N5S 0.65(7) 0.93(8) 0.53(6) -0.30(6) 0.13(6) 0.29(6)
C17S 0.34(4) 0.34(4) 0.32(4) -0.19(4) 0.19(4) -0.03(3)
C18S 0.13(3) 0.45(5) 0.24(3) -0.12(3) 0.00(2) -0.08(3)
C19S 0.42(5) 0.48(6) 0.54(6) 0.14(5) 0.10(5) 0.37(5)
C20S 0.41(4) 0.25(3) 0.102(16) 0.060(18) -0.01(2) -0.11(3)

loop_
_atom_type_symbol
_atom_type_description
_atom_type_scat_dispersion_real
_atom_type_scat_dispersion_imag
_atom_type_scat_source
C C 0.0033 0.0016 'International Tables Vol C Tables 4.2.6.8 and 6.1.1.4'
H H 0.0000 0.0000 'International Tables Vol C Tables 4.2.6.8 and 6.1.1.4'
N N 0.0061 0.0033 'International Tables Vol C Tables 4.2.6.8 and 6.1.1.4'
O O 0.0106 0.0060 'International Tables Vol C Tables 4.2.6.8 and 6.1.1.4'
Zn Zn 0.2839 1.4301 'International Tables Vol C Tables 4.2.6.8 and 6.1.1.4'

loop_
_geom_angle_atom_site_label_1
_geom_angle_atom_site_label_2
_geom_angle_atom_site_label_3
_geom_angle
_geom_angle_site_symmetry_1
_geom_angle_site_symmetry_3
O1 Zn1 O1C 117.6(3) . .
O1 Zn1 O8 108.2(3) . 2_545
O1C Zn1 O8 112.2(2) . 2_545
O1 Zn1 O10 103.5(3) . 3_553
O1C Zn1 O10 110.9(2) . 3_553
O8 Zn1 O10 103.2(3) 2_545 3_553
O1 Zn1 Zn4 118.9(2) . .
O1C Zn1 Zn4 36.46(16) . .
O8 Zn1 Zn4 131.91(16) 2_545 .
O10 Zn1 Zn4 75.80(19) 3_553 .
O1 Zn1 Zn2 143.2(2) . .
O1C Zn1 Zn2 36.63(14) . .
O8 Zn1 Zn2 77.07(17) 2_545 .
O10 Zn1 Zn2 110.78(19) 3_553 .
Zn4 Zn1 Zn2 59.84(3) . .
O4 Zn2 O1C 116.8(3) 4_434 .
O4 Zn2 O12 104.8(3) 4_434 2_445
O1C Zn2 O12 112.6(2) . 2_445
O4 Zn2 O7 107.4(3) 4_434 2_545
O1C Zn2 O7 109.6(2) . 2_545
O12 Zn2 O7 104.9(3) 2_445 2_545
O4 Zn2 Zn4 135.8(2) 4_434 .
O1C Zn2 Zn4 36.68(15) . .
O12 Zn2 Zn4 76.46(17) 2_445 .
O7 Zn2 Zn4 115.04(18) 2_545 .
O4 Zn2 Zn1 125.3(2) 4_434 .
O1C Zn2 Zn1 36.49(14) . .
O12 Zn2 Zn1 128.4(2) 2_445 .
O7 Zn2 Zn1 73.44(15) 2_545 .
Zn4 Zn2 Zn1 60.04(3) . .
O1C Zn3 O5S 175.8(3) . .
O1C Zn3 O3 93.6(3) . 4_434
O5S Zn3 O3 88.8(4) . 4_434
O1C Zn3 O2 91.8(3) . .
O5S Zn3 O2 86.4(5) . .
O3 Zn3 O2 169.8(3) 4_434 .
O1C Zn3 O6 93.7(2) . 1_455
O5S Zn3 O6 82.8(3) . 1_455
O3 Zn3 O6 93.0(2) 4_434 1_455
O2 Zn3 O6 95.2(3) . 1_455
O1C Zn3 O1S 90.6(3) . .
O5S Zn3 O1S 92.9(3) . .
O3 Zn3 O1S 89.3(3) 4_434 .
O2 Zn3 O1S 82.1(3) . .
O6 Zn3 O1S 175.1(3) 1_455 .
O1C Zn4 O5 115.5(3) . 1_455
O1C Zn4 O11 111.9(2) . 2_445
O5 Zn4 O11 107.4(3) 1_455 2_445
O1C Zn4 O9 113.7(3) . 3_553
O5 Zn4 O9 102.9(3) 1_455 3_553
O11 Zn4 O9 104.4(3) 2_445 3_553
O1C Zn4 Zn2 36.85(15) . .
O5 Zn4 Zn2 143.0(2) 1_455 .
O11 Zn4 Zn2 77.82(18) 2_445 .
O9 Zn4 Zn2 111.3(2) 3_553 .
O1C Zn4 Zn1 36.49(15) . .
O5 Zn4 Zn1 115.5(2) 1_455 .
O11 Zn4 Zn1 135.09(17) 2_445 .
O9 Zn4 Zn1 79.07(19) 3_553 .
Zn2 Zn4 Zn1 60.12(3) . .
Zn4 O1C Zn1 107.1(3) . .
Zn4 O1C Zn2 106.5(2) . .
Zn1 O1C Zn2 106.9(2) . .
Zn4 O1C Zn3 112.3(2) . .
Zn1 O1C Zn3 112.8(2) . .
Zn2 O1C Zn3 111.0(3) . .
C55 O1 Zn1 119.5(6) . .
C55 O2 Zn3 131.2(6) . .
C56 O3 Zn3 130.9(7) . 4_534
C56 O4 Zn2 118.0(6) . 4_534
C57 O5 Zn4 114.3(5) . 1_655
C57 O6 Zn3 134.3(6) . 1_655
C58 O7 Zn2 126.3(5) . 2_544
C58 O8 Zn1 124.6(5) . 2_544
C59 O9 Zn4 125.4(7) . 3_543
C59 O10 Zn1 130.2(6) . 3_543
C60 O11 Zn4 126.8(5) . 2_444
C60 O12 Zn2 129.6(5) . 2_444
C19 N1 C1 120.0(7) . .
C19 N1 C37 115.5(6) . .
C1 N1 C37 118.9(7) . .
C13 N2 C4 122.0(8) . .
C13 N2 C7 119.3(8) . .
C4 N2 C7 117.3(8) . .
C31 N3 C25 121.9(7) . .
C31 N3 C22 118.9(7) . .
C25 N3 C22 117.1(7) . .
C43 N4 C49 119.6(8) . .
C43 N4 C40 117.6(7) . .
C49 N4 C40 116.6(7) . .
C2 C1 C6 118.4(8) . .
C2 C1 N1 119.0(8) . .
C6 C1 N1 122.4(8) . .
C1 C2 C3 120.1(9) . .
C4 C3 C2 121.5(9) . .
C3 C4 C5 116.5(9) . .
C3 C4 N2 123.4(9) . .
C5 C4 N2 120.0(9) . .
C6 C5 C4 121.3(10) . .
C5 C6 C1 121.9(9) . .
C12 C7 C8 119.5(10) . .
C12 C7 N2 121.4(10) . .
C8 C7 N2 118.9(9) . .
C9 C8 C7 118.2(10) . .
C10 C9 C8 122.7(11) . .
C9 C10 C11 119.8(10) . .
C9 C10 C55 121.5(11) . .
C11 C10 C55 118.4(11) . .
C10 C11 C12 117.0(10) . .
C7 C12 C11 122.7(11) . .
N2 C13 C18 122.7(9) . .
N2 C13 C14 119.7(10) . .
C18 C13 C14 117.5(10) . .
C15 C14 C13 120.5(10) . .
C14 C15 C16 122.3(9) . .
C17 C16 C15 117.3(10) . .
C17 C16 C56 120.9(10) . .
C15 C16 C56 121.7(9) . .
C18 C17 C16 121.9(10) . .
C17 C18 C13 120.4(10) . .
C20 C19 C24 118.7(9) . .
C20 C19 N1 120.6(9) . .
C24 C19 N1 120.7(9) . .
C21 C20 C19 119.9(10) . .
C20 C21 C22 121.6(10) . .
C23 C22 C21 119.2(9) . .
C23 C22 N3 118.8(10) . .
C21 C22 N3 122.0(10) . .
C22 C23 C24 121.2(11) . .
C23 C24 C19 119.5(10) . .
C30 C25 C26 120.9(9) . .
C30 C25 N3 120.2(11) . .
C26 C25 N3 118.9(11) . .
C25 C26 C27 118.9(11) . .
C28 C27 C26 120.0(11) . .
C29 C28 C27 118.7(8) . .
C29 C28 C57 121.4(9) . .
C27 C28 C57 119.8(10) . .
C28 C29 C30 122.9(11) . .
C25 C30 C29 118.5(12) . .
C36 C31 N3 122.8(9) . .
C36 C31 C32 118.5(8) . .
N3 C31 C32 118.6(9) . .
C33 C32 C31 119.6(9) . .
C32 C33 C34 123.3(9) . .
C33 C34 C35 117.0(8) . .
C33 C34 C58 122.4(8) . .
C35 C34 C58 120.6(8) . .
C36 C35 C34 120.9(8) . .
C31 C36 C35 120.6(9) . .
C42 C37 C38 120.0(8) . .
C42 C37 N1 121.1(9) . .
C38 C37 N1 118.7(8) . .
C37 C38 C39 119.7(9) . .
C40 C39 C38 118.3(10) . .
C39 C40 C41 121.7(8) . .
C39 C40 N4 117.9(9) . .
C41 C40 N4 120.4(8) . .
C40 C41 C42 120.2(9) . .
C37 C42 C41 120.0(10) . .
N4 C43 C44 122.1(9) . .
N4 C43 C48 119.8(8) . .
C44 C43 C48 118.1(9) . .
C45 C44 C43 119.8(9) . .
C44 C45 C46 121.6(9) . .
C47 C46 C45 119.0(9) . .
C47 C46 C59 121.1(8) . .
C45 C46 C59 119.8(8) . .
C46 C47 C48 121.4(9) . .
C47 C48 C43 119.9(9) . .
C54 C49 C50 119.6(8) . .
C54 C49 N4 121.8(8) . .
C50 C49 N4 118.5(8) . .
C51 C50 C49 119.3(8) . .
C50 C51 C52 121.5(8) . .
C53 C52 C51 117.4(8) . .
C53 C52 C60 121.8(8) . .
C51 C52 C60 120.7(8) . .
C52 C53 C54 121.6(9) . .
C49 C54 C53 119.7(8) . .
O1 C55 O2 125.9(9) . .
O1 C55 C10 115.7(10) . .
O2 C55 C10 118.4(10) . .
O4 C56 O3 123.5(10) . .
O4 C56 C16 116.5(8) . .
O3 C56 C16 120.0(10) . .
O6 C57 O5 124.8(8) . .
O6 C57 C28 120.3(10) . .
O5 C57 C28 114.8(9) . .
O7 C58 O8 124.3(7) . .
O7 C58 C34 118.2(7) . .
O8 C58 C34 117.6(7) . .
O10 C59 O9 128.1(10) . .
O10 C59 C46 116.2(8) . .
O9 C59 C46 115.6(8) . .
O12 C60 O11 125.7(7) . .
O12 C60 C52 116.9(8) . .
O11 C60 C52 117.4(7) . .
C1S O1S Zn3 136.3(9) . .
C4S N1S C1S 128.9(14) . .
C4S N1S C3S 115.5(12) . .
C1S N1S C3S 115.6(11) . .
O1S C1S N1S 123.1(13) . .
O1S C1S C2S 121.2(12) . .
N1S C1S C2S 114.7(13) . .
C9S N3S C11S 115(3) . .
C9S N3S C12S 134(4) . .
C11S N3S C12S 109(3) . .
C10S C9S N3S 110(5) . .
C10S C9S O3S 156(5) . .
N3S C9S O3S 93(5) . .
C13S N4S C16S 135(6) . .
C13S N4S C15S 113(5) . .
C16S N4S C15S 111(2) . .
N4S C13S C14S 127(6) . .
N4S C13S O4S 107(6) . .
C14S C13S O4S 126(3) . .
C5S N2S O1W 73(8) . .
C5S N2S C8S 154(10) . .
O1W N2S C8S 132(6) . .
C5S N2S C7S 108(9) . .
O1W N2S C7S 35(4) . .
C8S N2S C7S 97(4) . .
N2S C5S O2S 99(9) . .
N2S C5S O1W 71(8) . .
O2S C5S O1W 165(6) . .
N2S C5S C6S 150(10) . .
O2S C5S C6S 111(5) . .
O1W C5S C6S 81(6) . .
O1W C7S N2S 54(5) . .
C17S O5S Zn3 129(2) . .
C17S N5S C19S 94(4) . .
C17S N5S C20S 140(4) . .
C19S N5S C20S 126(4) . .
O5S C17S N5S 98(4) . .
O5S C17S C18S 140(4) . .
N5S C17S C18S 122(3) . .
C7S O1W N2S 91(7) . .
C7S O1W C5S 127(7) . .
N2S O1W C5S 36(3) . .
O19W O7W O21W 149(5) . .
O19W O7W O41W 53(3) . .
O21W O7W O41W 102(4) . .
O34W O8W O3W 125(5) . .
O34W O8W O28W 57(4) . .
O3W O8W O28W 68(3) . .
O13W O11W O20W 172(4) . .
O7W O19W O41W 79(4) . .
O17W O22W O26W 171(6) 1_655 .
O14W O26W O22W 75(5) . .
O34W O28W O8W 51(4) . .
O25W O29W O27W 101(5) . .
O8W O34W O28W 72(5) . .
O19W O41W O7W 48(3) . .

loop_
_geom_bond_atom_site_label_1
_geom_bond_atom_site_label_2
_geom_bond_distance
_geom_bond_site_symmetry_2
Zn1 O1 1.911(6) .
Zn1 O1C 1.917(5) .
Zn1 O8 1.944(5) 2_545
Zn1 O10 1.980(7) 3_553
Zn1 Zn4 3.0829(12) .
Zn1 Zn2 3.0853(13) .
Zn2 O4 1.914(7) 4_434
Zn2 O1C 1.924(5) .
Zn2 O12 1.967(6) 2_445
Zn2 O7 1.980(6) 2_545
Zn2 Zn4 3.0764(12) .
Zn3 O1C 2.013(5) .
Zn3 O5S 2.058(9) .
Zn3 O3 2.111(7) 4_434
Zn3 O2 2.137(8) .
Zn3 O6 2.149(6) 1_455
Zn3 O1S 2.186(7) .
Zn4 O1C 1.916(5) .
Zn4 O5 1.931(6) 1_455
Zn4 O11 1.964(5) 2_445
Zn4 O9 1.977(7) 3_553
O1 C55 1.253(12) .
O2 C55 1.284(13) .
O3 C56 1.259(11) .
O3 Zn3 2.111(7) 4_534
O4 C56 1.255(12) .
O4 Zn2 1.914(7) 4_534
O5 C57 1.292(12) .
O5 Zn4 1.930(6) 1_655
O6 C57 1.227(12) .
O6 Zn3 2.148(6) 1_655
O7 C58 1.251(10) .
O7 Zn2 1.980(6) 2_544
O8 C58 1.284(9) .
O8 Zn1 1.944(5) 2_544
O9 C59 1.239(11) .
O9 Zn4 1.976(7) 3_543
O10 C59 1.234(10) .
O10 Zn1 1.980(7) 3_543
O11 C60 1.268(10) .
O11 Zn4 1.964(5) 2_444
O12 C60 1.251(10) .
O12 Zn2 1.967(6) 2_444
N1 C19 1.415(11) .
N1 C1 1.423(11) .
N1 C37 1.437(11) .
N2 C13 1.358(13) .
N2 C4 1.424(12) .
N2 C7 1.444(12) .
N3 C31 1.406(12) .
N3 C25 1.429(11) .
N3 C22 1.448(12) .
N4 C43 1.375(12) .
N4 C49 1.416(11) .
N4 C40 1.462(11) .
C1 C2 1.364(13) .
C1 C6 1.376(13) .
C2 C3 1.398(13) .
C3 C4 1.361(13) .
C4 C5 1.421(13) .
C5 C6 1.326(13) .
C7 C12 1.350(15) .
C7 C8 1.407(16) .
C8 C9 1.370(14) .
C9 C10 1.363(15) .
C10 C11 1.405(16) .
C10 C55 1.488(14) .
C11 C12 1.404(14) .
C13 C18 1.419(15) .
C13 C14 1.421(14) .
C14 C15 1.353(15) .
C15 C16 1.409(15) .
C16 C17 1.392(14) .
C16 C56 1.473(15) .
C17 C18 1.372(15) .
C19 C20 1.389(14) .
C19 C24 1.396(14) .
C20 C21 1.366(14) .
C21 C22 1.371(16) .
C22 C23 1.353(16) .
C23 C24 1.389(14) .
C25 C30 1.350(16) .
C25 C26 1.391(17) .
C26 C27 1.398(13) .
C27 C28 1.370(15) .
C28 C29 1.356(15) .
C28 C57 1.506(12) .
C29 C30 1.372(13) .
C31 C36 1.370(13) .
C31 C32 1.415(14) .
C32 C33 1.341(13) .
C33 C34 1.368(12) .
C34 C35 1.407(12) .
C34 C58 1.461(11) .
C35 C36 1.374(12) .
C37 C42 1.353(13) .
C37 C38 1.408(15) .
C38 C39 1.411(13) .
C39 C40 1.360(14) .
C40 C41 1.370(13) .
C41 C42 1.387(13) .
C43 C44 1.398(13) .
C43 C48 1.416(13) .
C44 C45 1.375(14) .
C45 C46 1.389(13) .
C46 C47 1.355(13) .
C46 C59 1.526(14) .
C47 C48 1.383(14) .
C49 C54 1.373(13) .
C49 C50 1.406(12) .
C50 C51 1.367(13) .
C51 C52 1.419(13) .
C52 C53 1.373(13) .
C52 C60 1.455(12) .
C53 C54 1.398(13) .
O1S C1S 1.191(14) .
N1S C4S 1.38(2) .
N1S C1S 1.422(15) .
N1S C3S 1.519(19) .
C1S C2S 1.56(2) .
O3S C9S 1.64(7) .
N3S C9S 1.54(5) .
N3S C11S 1.61(4) .
N3S C12S 1.65(4) .
C9S C10S 1.15(8) .
O4S C13S 1.63(4) .
N4S C13S 1.06(4) .
N4S C16S 1.54(4) .
N4S C15S 1.74(5) .
C13S C14S 1.45(5) .
O2S C5S 1.50(9) .
N2S C5S 0.95(6) .
N2S O1W 1.54(8) .
N2S C8S 1.43(5) .
N2S C7S 1.90(7) .
C5S O1W 1.55(11) .
C5S C6S 1.53(8) .
C7S O1W 1.10(8) .
O5S C17S 1.213(17) .
N5S C17S 1.468(17) .
N5S C19S 1.464(18) .
N5S C20S 1.465(17) .
C17S C18S 1.57(2) .
O3W O8W 1.53(6) .
O7W O19W 1.32(6) .
O7W O21W 1.61(6) .
O7W O41W 1.74(7) .
O8W O34W 1.35(8) .
O8W O28W 1.65(7) .
O9W O16W 1.55(6) .
O10W O24W 1.57(9) .
O11W O13W 1.62(5) .
O11W O20W 1.77(6) .
O12W O36W 1.69(7) .
O14W O26W 1.47(9) .
O15W O23W 1.52(8) .
O17W O22W 1.39(7) 1_455
O19W O41W 1.41(7) .
O22W O17W 1.39(7) 1_655
O22W O26W 1.69(9) .
O25W O29W 1.45(8) .
O27W O29W 1.54(6) .
O28W O34W 1.45(9) .
